data_2019518
loop_
_publ_author_name
'Farka\<sov\'a, Nela'
'\<Cern\'ak, Juraj'
'Tom\'as, Milagros'
'Falvello, Larry R.'

_publ_section_title
;
 Synthesis, characterization and crystal structure of the new pentahydrate
 of
 bis(2,2'-bipyridine-\k^2^<i>N</i>,<i>N</i>')(oxalato-\k^2^<i>O</i>^1^,<i>O</i>^2^)nickel(II)
;
_journal_coeditor_code FN3166
_journal_issue 5
_journal_name_full 'Acta Crystallographica Section C'
_journal_page_first 477
_journal_page_last 481
_journal_paper_doi 10.1107/S2053229614007499
_journal_volume 70
_journal_year 2014
_chemical_formula_iupac '[Ni (C2 O4) (C10 H8 N2)2] , 5H2 O'
_chemical_formula_moiety 'C22 H16 N4 Ni O4, 5(H2 O)'
_chemical_formula_sum 'C22 H26 N4 Ni O9'
_chemical_formula_weight 549.18
_chemical_name_systematic
'Bis(2,2'-bipyridine-\k^2^<i>N</i>,<i>N</i>')(oxalato-\k^2^<i>O</i>^1^,<i>O</i>^2^)nickel(II) pentahydrate'
_space_group_IT_number 14
_symmetry_cell_setting monoclinic
_symmetry_space_group_name_Hall '-P 2ybc'
_symmetry_space_group_name_H-M 'P 1 21/c 1'
_atom_sites_solution_hydrogens geom
_atom_sites_solution_primary direct
_atom_sites_solution_secondary difmap
_audit_creation_method SHELXL97
_cell_angle_alpha 90.00
_cell_angle_beta 103.390(4)
_cell_angle_gamma 90.00
_cell_formula_units_Z 4
_cell_length_a 10.7474(4)
_cell_length_b 22.7052(9)
_cell_length_c 9.9647(5)
_cell_measurement_reflns_used 4223
_cell_measurement_temperature 100(2)
_cell_measurement_theta_max 1.00000
_cell_measurement_theta_min 0.77869
_cell_volume 2365.50(18)
_computing_cell_refinement 'CrysAlis PRO (Agilent, 2012)'
_computing_data_collection 'CrysAlis PRO (Agilent, 2012)'
_computing_data_reduction 'CrysAlis PRO (Agilent, 2012)'
_computing_molecular_graphics 'DIAMOND (Brandenburg & Putz, 2008)'
_computing_publication_material
;
SHELXL97 (Sheldrick, 2008) and publCIF (Westrip, 2010)
;
_computing_structure_refinement 'SHELXL97 (Sheldrick, 2008)'
_computing_structure_solution 'SHELXL97 (Sheldrick, 2008)'
_diffrn_ambient_temperature 100(2)
_diffrn_detector_area_resol_mean 16.0655
_diffrn_measured_fraction_theta_full 0.997
_diffrn_measured_fraction_theta_max 0.997
_diffrn_measurement_device_type 'Agilent Xcalibur Sapphire3'
_diffrn_measurement_method \w
_diffrn_radiation_monochromator graphite
_diffrn_radiation_source 'Enhance (Mo) X-ray Source'
_diffrn_radiation_type MoK\a
_diffrn_radiation_wavelength 0.71073
_diffrn_reflns_av_R_equivalents 0.0334
_diffrn_reflns_av_sigmaI/netI 0.0295
_diffrn_reflns_limit_h_max 13
_diffrn_reflns_limit_h_min -13
_diffrn_reflns_limit_k_max 29
_diffrn_reflns_limit_k_min -29
_diffrn_reflns_limit_l_max 12
_diffrn_reflns_limit_l_min -12
_diffrn_reflns_number 21922
_diffrn_reflns_theta_full 27.50
_diffrn_reflns_theta_max 27.50
_diffrn_reflns_theta_min 4.16
_diffrn_standards_number 23587
_exptl_absorpt_coefficient_mu 0.881
_exptl_absorpt_correction_T_max 1.00000
_exptl_absorpt_correction_T_min 0.77869
_exptl_absorpt_correction_type multi-scan
_exptl_absorpt_process_details '(CrysAlis PRO; Agilent, 2012)'
_exptl_crystal_colour 'light purple'
_exptl_crystal_density_diffrn 1.542
_exptl_crystal_density_method 'not measured'
_exptl_crystal_description needle
_exptl_crystal_F_000 1144
_exptl_crystal_size_max 0.304
_exptl_crystal_size_mid 0.097
_exptl_crystal_size_min 0.068
_refine_diff_density_max 0.404
_refine_diff_density_min -0.290
_refine_ls_extinction_method none
_refine_ls_goodness_of_fit_ref 1.043
_refine_ls_hydrogen_treatment mixed
_refine_ls_matrix_type full
_refine_ls_number_parameters 355
_refine_ls_number_reflns 5415
_refine_ls_number_restraints 0
_refine_ls_restrained_S_all 1.043
_refine_ls_R_factor_all 0.0370
_refine_ls_R_factor_gt 0.0301
_refine_ls_shift/su_max 0.001
_refine_ls_shift/su_mean 0.000
_refine_ls_structure_factor_coef Fsqd
_refine_ls_weighting_details 'calc w = 1/[\s^2^(Fo^2^)+(0.0348P)^2^+1.1619P] where P=(Fo^2^+2Fc^2^)/3'
_refine_ls_weighting_scheme calc
_refine_ls_wR_factor_gt 0.0720
_refine_ls_wR_factor_ref 0.0767
_reflns_number_gt 4730
_reflns_number_total 5415
_reflns_threshold_expression I>2\s(I)
_cod_data_source_file fn3166sup1.cf
_cod_data_source_block I
_cod_depositor_comments 'Adding full bibliography for 2019518.cif.'
_cod_original_sg_symbol_H-M 'P 21/c'
_cod_database_code 2019518
_cod_database_fobs_code 2019518

loop_
_symmetry_equiv_pos_as_xyz
'x, y, z'
'-x, y+1/2, -z+1/2'
'-x, -y, -z'
'x, -y-1/2, z-1/2'

loop_
_atom_site_type_symbol
_atom_site_label
_atom_site_fract_x
_atom_site_fract_y
_atom_site_fract_z
_atom_site_U_iso_or_equiv
_atom_site_adp_type
_atom_site_calc_flag
_atom_site_refinement_flags
_atom_site_occupancy
_atom_site_symmetry_multiplicity
Ni Ni1 0.345086(18) 0.110379(8) 0.70079(2) 0.01229(7) Uani d . 1 1
C C1 0.36811(15) 0.23795(7) 0.72976(16) 0.0137(3) Uani d . 1 1
C C2 0.34379(16) 0.29781(7) 0.70734(17) 0.0185(3) Uani d . 1 1
H H2 0.3859 0.3260 0.7728 0.022 Uiso calc R 1 1
C C3 0.25757(17) 0.31585(7) 0.58880(18) 0.0208(4) Uani d . 1 1
H H3 0.2393 0.3565 0.5723 0.025 Uiso calc R 1 1
C C4 0.19833(16) 0.27409(7) 0.49473(18) 0.0204(3) Uani d . 1 1
H H4 0.1400 0.2855 0.4118 0.024 Uiso calc R 1 1
C C5 0.22589(15) 0.21518(7) 0.52392(17) 0.0169(3) Uani d . 1 1
H H5 0.1844 0.1864 0.4597 0.020 Uiso calc R 1 1
C C6 0.45835(14) 0.21456(7) 0.85440(16) 0.0135(3) Uani d . 1 1
C C7 0.53731(16) 0.25026(7) 0.95159(17) 0.0183(3) Uani d . 1 1
H H7 0.5366 0.2918 0.9397 0.022 Uiso calc R 1 1
C C8 0.61699(16) 0.22460(7) 1.06586(18) 0.0197(3) Uani d . 1 1
H H8 0.6707 0.2483 1.1340 0.024 Uiso calc R 1 1
C C9 0.61720(15) 0.16393(7) 1.07940(17) 0.0179(3) Uani d . 1 1
H H9 0.6710 0.1453 1.1569 0.021 Uiso calc R 1 1
C C10 0.53734(15) 0.13084(7) 0.97768(17) 0.0158(3) Uani d . 1 1
H H10 0.5380 0.0892 0.9867 0.019 Uiso calc R 1 1
C C11 0.45342(16) 0.07516(7) 0.46851(16) 0.0164(3) Uani d . 1 1
C C12 0.54106(17) 0.06554(7) 0.38764(18) 0.0216(4) Uani d . 1 1
H H12 0.5137 0.0494 0.2976 0.026 Uiso calc R 1 1
C C13 0.66829(18) 0.07965(8) 0.43941(19) 0.0240(4) Uani d . 1 1
H H13 0.7290 0.0742 0.3847 0.029 Uiso calc R 1 1
C C14 0.70614(17) 0.10188(7) 0.57218(19) 0.0222(4) Uani d . 1 1
H H14 0.7932 0.1114 0.6106 0.027 Uiso calc R 1 1
C C15 0.61423(16) 0.10999(7) 0.64778(18) 0.0189(3) Uani d . 1 1
H H15 0.6403 0.1250 0.7390 0.023 Uiso calc R 1 1
C C16 0.31527(16) 0.06224(7) 0.42106(17) 0.0174(3) Uani d . 1 1
C C17 0.26045(18) 0.03938(7) 0.29108(18) 0.0226(4) Uani d . 1 1
H H17 0.3122 0.0310 0.2280 0.027 Uiso calc R 1 1
C C18 0.13049(19) 0.02897(8) 0.25457(19) 0.0259(4) Uani d . 1 1
H H18 0.0917 0.0133 0.1664 0.031 Uiso calc R 1 1
C C19 0.05756(18) 0.04166(8) 0.34862(18) 0.0244(4) Uani d . 1 1
H H19 -0.0322 0.0352 0.3260 0.029 Uiso calc R 1 1
C C20 0.11801(16) 0.06401(7) 0.47631(18) 0.0210(4) Uani d . 1 1
H H20 0.0678 0.0726 0.5407 0.025 Uiso calc R 1 1
C C21 0.28064(15) 0.01334(7) 0.84458(16) 0.0160(3) Uani d . 1 1
C C22 0.17847(15) 0.06133(7) 0.85287(16) 0.0147(3) Uani d . 1 1
N N1 0.30859(12) 0.19701(6) 0.63873(14) 0.0137(3) Uani d . 1 1
N N2 0.45918(12) 0.15531(6) 0.86708(13) 0.0133(3) Uani d . 1 1
N N3 0.49052(13) 0.09766(6) 0.59778(14) 0.0156(3) Uani d . 1 1
N N4 0.24424(13) 0.07409(6) 0.51318(14) 0.0163(3) Uani d . 1 1
O O1 0.37284(10) 0.03031(5) 0.79495(12) 0.0161(2) Uani d . 1 1
O O2 0.26399(12) -0.03711(5) 0.88283(15) 0.0296(3) Uani d . 1 1
O O3 0.18687(11) 0.10853(5) 0.78563(12) 0.0150(2) Uani d . 1 1
O O4 0.09914(12) 0.05107(5) 0.92132(13) 0.0223(3) Uani d . 1 1
O O5W 0.81514(12) 0.19349(6) 0.83438(14) 0.0246(3) Uani d . 1 1
H H1O5 0.836(2) 0.1682(10) 0.897(2) 0.029 Uiso d . 1 1
H H2O5 0.826(2) 0.2258(11) 0.873(2) 0.029 Uiso d . 1 1
O O6W 0.85321(14) 0.30956(6) 0.90721(16) 0.0297(3) Uani d . 1 1
H H1O6 0.898(2) 0.3122(10) 0.989(3) 0.036 Uiso d . 1 1
H H2O6 0.899(2) 0.3135(11) 0.855(3) 0.036 Uiso d . 1 1
O O7W 0.01231(14) 0.18470(7) 0.22899(15) 0.0292(3) Uani d . 1 1
H H1O7 -0.014(2) 0.1626(11) 0.172(2) 0.035 Uiso d . 1 1
H H2O7 0.013(2) 0.2179(11) 0.195(2) 0.035 Uiso d . 1 1
O O8W -0.00803(13) 0.18857(6) 0.67982(13) 0.0227(3) Uani d . 1 1
H H1O8 0.046(2) 0.1663(10) 0.708(2) 0.027 Uiso d . 1 1
H H2O8 -0.060(2) 0.1872(9) 0.730(2) 0.027 Uiso d . 1 1
O O9W 0.09388(13) -0.10459(6) 0.98145(14) 0.0225(3) Uani d . 1 1
H H2O9 0.136(2) -0.0817(10) 0.959(2) 0.027 Uiso d . 1 1
H H1O9 0.039(2) -0.0912(10) 1.014(2) 0.027 Uiso d . 1 1

loop_
_atom_site_aniso_label
_atom_site_aniso_U_11
_atom_site_aniso_U_22
_atom_site_aniso_U_33
_atom_site_aniso_U_12
_atom_site_aniso_U_13
_atom_site_aniso_U_23
Ni1 0.01480(11) 0.01073(11) 0.01161(11) -0.00078(7) 0.00363(8) -0.00061(7)
C1 0.0154(7) 0.0143(7) 0.0133(7) -0.0004(6) 0.0070(6) -0.0005(6)
C2 0.0240(8) 0.0137(8) 0.0186(9) -0.0010(6) 0.0065(7) -0.0012(6)
C3 0.0270(9) 0.0152(8) 0.0220(9) 0.0040(6) 0.0089(7) 0.0054(7)
C4 0.0211(8) 0.0215(8) 0.0182(8) 0.0024(6) 0.0039(7) 0.0071(7)
C5 0.0185(8) 0.0182(8) 0.0139(8) -0.0016(6) 0.0034(6) 0.0017(6)
C6 0.0147(7) 0.0138(7) 0.0132(7) -0.0004(6) 0.0058(6) -0.0015(6)
C7 0.0205(8) 0.0136(7) 0.0206(8) -0.0016(6) 0.0046(7) -0.0036(6)
C8 0.0184(8) 0.0210(8) 0.0182(8) -0.0014(6) 0.0010(6) -0.0065(7)
C9 0.0166(8) 0.0224(8) 0.0140(8) 0.0035(6) 0.0026(6) -0.0001(6)
C10 0.0160(7) 0.0151(7) 0.0169(8) 0.0028(6) 0.0046(6) 0.0008(6)
C11 0.0256(8) 0.0099(7) 0.0151(8) -0.0004(6) 0.0074(6) 0.0008(6)
C12 0.0330(10) 0.0159(8) 0.0183(8) 0.0030(7) 0.0110(7) 0.0000(6)
C13 0.0297(9) 0.0197(9) 0.0279(10) 0.0033(7) 0.0177(8) 0.0021(7)
C14 0.0211(8) 0.0183(8) 0.0296(10) -0.0013(6) 0.0106(7) 0.0011(7)
C15 0.0222(8) 0.0161(8) 0.0189(8) -0.0013(6) 0.0059(7) -0.0003(6)
C16 0.0269(9) 0.0105(7) 0.0148(8) -0.0006(6) 0.0046(7) 0.0008(6)
C17 0.0358(10) 0.0168(8) 0.0158(8) -0.0015(7) 0.0070(7) -0.0007(6)
C18 0.0374(10) 0.0184(8) 0.0173(9) -0.0049(7) -0.0031(7) 0.0003(7)
C19 0.0251(9) 0.0216(9) 0.0227(9) -0.0048(7) -0.0025(7) 0.0011(7)
C20 0.0224(8) 0.0187(8) 0.0210(9) -0.0031(6) 0.0033(7) 0.0006(7)
C21 0.0171(7) 0.0152(7) 0.0147(8) -0.0008(6) 0.0016(6) 0.0001(6)
C22 0.0161(7) 0.0148(7) 0.0127(8) -0.0027(6) 0.0022(6) -0.0036(6)
N1 0.0152(6) 0.0135(6) 0.0132(7) -0.0002(5) 0.0046(5) 0.0015(5)
N2 0.0136(6) 0.0131(6) 0.0141(7) 0.0004(5) 0.0048(5) -0.0007(5)
N3 0.0199(7) 0.0124(6) 0.0158(7) -0.0002(5) 0.0065(5) 0.0001(5)
N4 0.0220(7) 0.0117(6) 0.0140(7) -0.0011(5) 0.0020(5) -0.0004(5)
O1 0.0177(6) 0.0129(5) 0.0187(6) 0.0010(4) 0.0064(4) -0.0002(4)
O2 0.0264(7) 0.0177(6) 0.0474(9) 0.0015(5) 0.0143(6) 0.0122(6)
O3 0.0162(5) 0.0126(5) 0.0173(6) 0.0006(4) 0.0060(4) 0.0003(4)
O4 0.0241(6) 0.0232(6) 0.0234(6) -0.0021(5) 0.0133(5) -0.0004(5)
O5W 0.0265(7) 0.0270(7) 0.0194(7) 0.0003(5) 0.0036(5) 0.0007(6)
O6W 0.0327(8) 0.0372(8) 0.0202(7) 0.0046(6) 0.0079(6) -0.0021(6)
O7W 0.0405(8) 0.0245(7) 0.0228(7) -0.0046(6) 0.0079(6) -0.0031(6)
O8W 0.0218(7) 0.0269(7) 0.0200(7) 0.0067(5) 0.0061(5) 0.0030(5)
O9W 0.0249(7) 0.0191(6) 0.0267(7) -0.0008(5) 0.0127(5) 0.0008(5)

loop_
_atom_type_symbol
_atom_type_description
_atom_type_scat_dispersion_real
_atom_type_scat_dispersion_imag
_atom_type_scat_source
C C 0.0033 0.0016 'International Tables Vol C Tables 4.2.6.8 and 6.1.1.4'
H H 0.0000 0.0000 'International Tables Vol C Tables 4.2.6.8 and 6.1.1.4'
N N 0.0061 0.0033 'International Tables Vol C Tables 4.2.6.8 and 6.1.1.4'
O O 0.0106 0.0060 'International Tables Vol C Tables 4.2.6.8 and 6.1.1.4'
Ni Ni 0.3393 1.1124 'International Tables Vol C Tables 4.2.6.8 and 6.1.1.4'

loop_
_geom_angle_atom_site_label_1
_geom_angle_atom_site_label_2
_geom_angle_atom_site_label_3
_geom_angle
_geom_angle_publ_flag
O1 Ni1 O3 80.79(4) y
O1 Ni1 N1 169.33(5) y
O3 Ni1 N1 91.41(5) ?
O1 Ni1 N3 93.26(5) ?
O3 Ni1 N3 169.30(5) y
N1 Ni1 N3 95.54(5) ?
O1 Ni1 N2 94.25(5) ?
O3 Ni1 N2 94.19(5) ?
N1 Ni1 N2 78.97(5) y
N3 Ni1 N2 95.12(5) ?
O1 Ni1 N4 92.88(5) ?
O3 Ni1 N4 92.99(5) ?
N1 Ni1 N4 94.81(5) ?
N3 Ni1 N4 78.35(5) y
N2 Ni1 N4 170.60(5) y
N1 C1 C2 121.43(14) ?
N1 C1 C6 115.53(13) ?
C2 C1 C6 123.03(14) ?
C3 C2 C1 119.32(15) ?
C3 C2 H2 120.3 ?
C1 C2 H2 120.3 ?
C4 C3 C2 119.25(15) ?
C4 C3 H3 120.4 ?
C2 C3 H3 120.4 ?
C3 C4 C5 118.53(15) ?
C3 C4 H4 120.7 ?
C5 C4 H4 120.7 ?
N1 C5 C4 122.90(15) ?
N1 C5 H5 118.6 ?
C4 C5 H5 118.6 ?
N2 C6 C7 121.69(14) ?
N2 C6 C1 115.03(13) ?
C7 C6 C1 123.28(14) ?
C8 C7 C6 119.27(15) ?
C8 C7 H7 120.4 ?
C6 C7 H7 120.4 ?
C9 C8 C7 119.05(15) ?
C9 C8 H8 120.5 ?
C7 C8 H8 120.5 ?
C8 C9 C10 118.74(15) ?
C8 C9 H9 120.6 ?
C10 C9 H9 120.6 ?
N2 C10 C9 122.65(15) ?
N2 C10 H10 118.7 ?
C9 C10 H10 118.7 ?
N3 C11 C12 121.29(15) ?
N3 C11 C16 115.50(14) ?
C12 C11 C16 123.20(15) ?
C13 C12 C11 119.41(16) ?
C13 C12 H12 120.3 ?
C11 C12 H12 120.3 ?
C12 C13 C14 119.13(16) ?
C12 C13 H13 120.4 ?
C14 C13 H13 120.4 ?
C13 C14 C15 118.58(17) ?
C13 C14 H14 120.7 ?
C15 C14 H14 120.7 ?
N3 C15 C14 122.82(16) ?
N3 C15 H15 118.6 ?
C14 C15 H15 118.6 ?
N4 C16 C17 121.50(16) ?
N4 C16 C11 115.27(14) ?
C17 C16 C11 123.23(16) ?
C18 C17 C16 119.56(17) ?
C18 C17 H17 120.2 ?
C16 C17 H17 120.2 ?
C17 C18 C19 118.89(16) ?
C17 C18 H18 120.6 ?
C19 C18 H18 120.6 ?
C20 C19 C18 118.68(17) ?
C20 C19 H19 120.7 ?
C18 C19 H19 120.7 ?
N4 C20 C19 122.98(17) ?
N4 C20 H20 118.5 ?
C19 C20 H20 118.5 ?
O2 C21 O1 125.89(15) ?
O2 C21 C22 118.51(14) ?
O1 C21 C22 115.58(13) ?
O4 C22 O3 126.24(15) ?
O4 C22 C21 118.85(14) ?
O3 C22 C21 114.90(14) ?
C5 N1 C1 118.56(14) ?
C5 N1 Ni1 126.09(11) ?
C1 N1 Ni1 115.15(10) ?
C10 N2 C6 118.59(13) ?
C10 N2 Ni1 126.25(11) ?
C6 N2 Ni1 115.01(10) ?
C15 N3 C11 118.74(15) ?
C15 N3 Ni1 125.69(11) ?
C11 N3 Ni1 115.57(11) ?
C20 N4 C16 118.39(14) ?
C20 N4 Ni1 126.29(12) ?
C16 N4 Ni1 115.28(11) ?
C21 O1 Ni1 114.05(10) ?
C22 O3 Ni1 113.33(10) ?
H1O5 O5W H2O5 106(2) ?
H1O6 O6W H2O6 109(2) ?
H1O7 O7W H2O7 109(2) ?
H1O8 O8W H2O8 108(2) ?
H2O9 O9W H1O9 114(2) ?

loop_
_geom_bond_atom_site_label_1
_geom_bond_atom_site_label_2
_geom_bond_distance
_geom_bond_publ_flag
Ni1 O1 2.0359(11) y
Ni1 O3 2.0673(12) y
Ni1 N1 2.0720(13) y
Ni1 N3 2.0793(14) y
Ni1 N2 2.0854(13) y
Ni1 N4 2.1001(13) y
C1 N1 1.352(2) ?
C1 C2 1.392(2) ?
C1 C6 1.486(2) ?
C2 C3 1.384(2) ?
C2 H2 0.9500 ?
C3 C4 1.381(2) ?
C3 H3 0.9500 ?
C4 C5 1.386(2) ?
C4 H4 0.9500 ?
C5 N1 1.341(2) ?
C5 H5 0.9500 ?
C6 N2 1.351(2) ?
C6 C7 1.391(2) ?
C7 C8 1.385(2) ?
C7 H7 0.9500 ?
C8 C9 1.384(2) ?
C8 H8 0.9500 ?
C9 C10 1.388(2) ?
C9 H9 0.9500 ?
C10 N2 1.342(2) ?
C10 H10 0.9500 ?
C11 N3 1.357(2) ?
C11 C12 1.391(2) ?
C11 C16 1.480(2) ?
C12 C13 1.383(3) ?
C12 H12 0.9500 ?
C13 C14 1.386(3) ?
C13 H13 0.9500 ?
C14 C15 1.386(2) ?
C14 H14 0.9500 ?
C15 N3 1.337(2) ?
C15 H15 0.9500 ?
C16 N4 1.350(2) ?
C16 C17 1.393(2) ?
C17 C18 1.380(3) ?
C17 H17 0.9500 ?
C18 C19 1.384(3) ?
C18 H18 0.9500 ?
C19 C20 1.384(2) ?
C19 H19 0.9500 ?
C20 N4 1.340(2) ?
C20 H20 0.9500 ?
C21 O2 1.233(2) y
C21 O1 1.266(2) y
C21 C22 1.563(2) ?
C22 O4 1.231(2) y
C22 O3 1.2781(19) y
O5W H1O5 0.84(2) ?
O5W H2O5 0.82(2) ?
O6W H1O6 0.85(3) ?
O6W H2O6 0.80(3) ?
O7W H1O7 0.76(2) ?
O7W H2O7 0.83(3) ?
O8W H1O8 0.77(2) ?
O8W H2O8 0.83(2) ?
O9W H2O9 0.76(2) ?
O9W H1O9 0.80(2) ?

loop_
_geom_hbond_atom_site_label_D
_geom_hbond_atom_site_label_H
_geom_hbond_atom_site_label_A
_geom_hbond_site_symmetry_A
_geom_hbond_distance_DH
_geom_hbond_distance_HA
_geom_hbond_distance_DA
_geom_hbond_angle_DHA
C4 H4 O8W 4_565 0.95 2.55 3.502(2) 175.9
C5 H5 O7W . 0.95 2.60 3.356(2) 137.2
C9 H9 O2 3_657 0.95 2.61 3.137(2) 115.5
C10 H10 O1 . 0.95 2.65 3.1875(19) 116.4
C10 H10 O2 3_657 0.95 2.52 3.106(2) 120.3
C12 H12 O1 3_656 0.95 2.48 3.112(2) 124.2
C15 H15 O5W . 0.95 2.46 3.139(2) 128.8
C20 H20 O3 . 0.95 2.61 3.164(2) 117.6
O5W H1O5 O9W 3_657 0.84(2) 1.92(2) 2.7509(19) 168(2)
O5W H2O5 O6W . 0.82(2) 1.94(2) 2.739(2) 162(2)
O6W H1O6 O8W 4_666 0.85(3) 1.94(3) 2.780(2) 174(2)
O6W H2O6 O7W 4_666 0.80(3) 1.94(3) 2.739(2) 175(2)
O7W H1O7 O9W 3_556 0.76(2) 2.05(3) 2.8107(19) 177(3)
O7W H2O7 O8W 4_565 0.83(3) 2.14(3) 2.919(2) 157(2)
O8W H1O8 O3 . 0.77(2) 2.01(2) 2.7890(17) 178(2)
O8W H2O8 O5W 1_455 0.83(2) 1.88(3) 2.711(2) 173(2)
O9W H2O9 O2 . 0.76(2) 1.99(2) 2.7364(19) 167(2)
O9W H1O9 O4 3_557 0.80(2) 1.97(2) 2.7658(18) 173(2)

loop_
_geom_torsion_atom_site_label_1
_geom_torsion_atom_site_label_2
_geom_torsion_atom_site_label_3
_geom_torsion_atom_site_label_4
_geom_torsion
N1 C1 C2 C3 -0.5(2)
C6 C1 C2 C3 -179.55(15)
C1 C2 C3 C4 -0.5(3)
C2 C3 C4 C5 1.1(3)
C3 C4 C5 N1 -0.8(3)
N1 C1 C6 N2 -6.5(2)
C2 C1 C6 N2 172.62(15)
N1 C1 C6 C7 173.22(15)
C2 C1 C6 C7 -7.7(2)
N2 C6 C7 C8 -1.4(2)
C1 C6 C7 C8 178.96(15)
C6 C7 C8 C9 0.9(3)
C7 C8 C9 C10 0.0(2)
C8 C9 C10 N2 -0.5(3)
N3 C11 C12 C13 -0.6(2)
C16 C11 C12 C13 179.08(15)
C11 C12 C13 C14 1.4(2)
C12 C13 C14 C15 -0.9(2)
C13 C14 C15 N3 -0.5(3)
N3 C11 C16 N4 -0.5(2)
C12 C11 C16 N4 179.78(14)
N3 C11 C16 C17 179.57(15)
C12 C11 C16 C17 -0.1(2)
N4 C16 C17 C18 0.6(2)
C11 C16 C17 C18 -179.55(15)
C16 C17 C18 C19 0.1(3)
C17 C18 C19 C20 -0.4(3)
C18 C19 C20 N4 0.1(3)
O2 C21 C22 O4 14.3(2)
O1 C21 C22 O4 -167.41(14)
O2 C21 C22 O3 -165.80(15)
O1 C21 C22 O3 12.5(2)
C4 C5 N1 C1 -0.3(2)
C4 C5 N1 Ni1 174.35(13)
C2 C1 N1 C5 0.9(2)
C6 C1 N1 C5 -179.98(14)
C2 C1 N1 Ni1 -174.29(12)
C6 C1 N1 Ni1 4.82(17)
O1 Ni1 N1 C5 -125.3(2)
O3 Ni1 N1 C5 -82.55(13)
N3 Ni1 N1 C5 89.30(14)
N2 Ni1 N1 C5 -176.54(14)
N4 Ni1 N1 C5 10.57(14)
O1 Ni1 N1 C1 49.5(3)
O3 Ni1 N1 C1 92.24(11)
N3 Ni1 N1 C1 -95.91(11)
N2 Ni1 N1 C1 -1.75(11)
N4 Ni1 N1 C1 -174.63(11)
C9 C10 N2 C6 0.0(2)
C9 C10 N2 Ni1 175.21(12)
C7 C6 N2 C10 0.9(2)
C1 C6 N2 C10 -179.38(14)
C7 C6 N2 Ni1 -174.81(12)
C1 C6 N2 Ni1 4.89(17)
O1 Ni1 N2 C10 11.10(13)
O3 Ni1 N2 C10 92.16(13)
N1 Ni1 N2 C10 -177.22(14)
N3 Ni1 N2 C10 -82.56(13)
N4 Ni1 N2 C10 -128.1(3)
O1 Ni1 N2 C6 -173.55(11)
O3 Ni1 N2 C6 -92.49(11)
N1 Ni1 N2 C6 -1.88(11)
N3 Ni1 N2 C6 92.79(11)
N4 Ni1 N2 C6 47.2(4)
C14 C15 N3 C11 1.3(2)
C14 C15 N3 Ni1 -178.25(12)
C12 C11 N3 C15 -0.8(2)
C16 C11 N3 C15 179.53(14)
C12 C11 N3 Ni1 178.83(12)
C16 C11 N3 Ni1 -0.86(17)
O1 Ni1 N3 C15 -86.83(13)
O3 Ni1 N3 C15 -142.6(2)
N1 Ni1 N3 C15 87.11(13)
N2 Ni1 N3 C15 7.74(14)
N4 Ni1 N3 C15 -179.11(14)
O1 Ni1 N3 C11 93.58(11)
O3 Ni1 N3 C11 37.8(3)
N1 Ni1 N3 C11 -92.47(11)
N2 Ni1 N3 C11 -171.85(11)
N4 Ni1 N3 C11 1.31(11)
C19 C20 N4 C16 0.5(2)
C19 C20 N4 Ni1 177.82(13)
C17 C16 N4 C20 -0.8(2)
C11 C16 N4 C20 179.28(14)
C17 C16 N4 Ni1 -178.46(12)
C11 C16 N4 Ni1 1.65(17)
O1 Ni1 N4 C20 88.23(13)
O3 Ni1 N4 C20 7.31(13)
N1 Ni1 N4 C20 -84.35(14)
N3 Ni1 N4 C20 -179.03(14)
N2 Ni1 N4 C20 -132.5(3)
O1 Ni1 N4 C16 -94.35(11)
O3 Ni1 N4 C16 -175.27(11)
N1 Ni1 N4 C16 93.07(11)
N3 Ni1 N4 C16 -1.61(11)
N2 Ni1 N4 C16 45.0(4)
O2 C21 O1 Ni1 165.63(14)
C22 C21 O1 Ni1 -12.57(16)
O3 Ni1 O1 C21 7.69(10)
N1 Ni1 O1 C21 51.2(3)
N3 Ni1 O1 C21 -163.36(11)
N2 Ni1 O1 C21 101.25(11)
N4 Ni1 O1 C21 -84.88(11)
O4 C22 O3 Ni1 174.34(13)
C21 C22 O3 Ni1 -5.60(16)
O1 Ni1 O3 C22 -0.40(10)
N1 Ni1 O3 C22 -173.08(10)
N3 Ni1 O3 C22 56.4(3)
N2 Ni1 O3 C22 -94.04(10)
N4 Ni1 O3 C22 92.03(10)
